data_4511989
loop_
_publ_author_name
'Chen, Qiang'
'Jia, Yan-Yuan'
'Chang, Ze'
'Wang, Ting-Ting'
'Zhou, Bo-Yu'
'Feng, Rui'
'Bu, Xian-He'

_publ_section_title
;
 Pillared Metal--Organic Frameworks Based on 63Layers: Structure
 Modulation and Sorption Properties
;
_journal_issue 10
_journal_name_full 'Crystal Growth &amp; Design'
_journal_page_first 5189
_journal_paper_doi 10.1021/cg500975j
_journal_volume 14
_journal_year 2014
_chemical_formula_sum 'C41 H28 N6 Ni O4'
_chemical_formula_weight 727.40
_chemical_name_systematic
; 
 ? 
;
_space_group_IT_number 14
_symmetry_cell_setting monoclinic
_symmetry_space_group_name_Hall '-P 2yn'
_symmetry_space_group_name_H-M 'P 1 21/n 1'
_atom_sites_solution_hydrogens geom
_atom_sites_solution_primary direct
_atom_sites_solution_secondary difmap
_audit_creation_method SHELXL-97
_cell_angle_alpha 90.00
_cell_angle_beta 92.152(5)
_cell_angle_gamma 90.00
_cell_formula_units_Z 4
_cell_length_a 8.8570(15)
_cell_length_b 31.574(5)
_cell_length_c 16.097(3)
_cell_measurement_temperature 113(2)
_cell_volume 4498.4(13)
_computing_structure_refinement 'SHELXL-97 (Sheldrick, 1997)'
_computing_structure_solution 'SHELXS-97 (Sheldrick, 1990)'
_diffrn_ambient_temperature 113(2)
_diffrn_measured_fraction_theta_full 0.985
_diffrn_measured_fraction_theta_max 0.985
_diffrn_radiation_monochromator graphite
_diffrn_radiation_source 'fine-focus sealed tube'
_diffrn_radiation_type MoK\a
_diffrn_radiation_wavelength 0.71073
_diffrn_reflns_av_R_equivalents 0.0650
_diffrn_reflns_av_sigmaI/netI 0.0735
_diffrn_reflns_limit_h_max 10
_diffrn_reflns_limit_h_min -11
_diffrn_reflns_limit_k_max 41
_diffrn_reflns_limit_k_min -41
_diffrn_reflns_limit_l_max 21
_diffrn_reflns_limit_l_min -21
_diffrn_reflns_number 44152
_diffrn_reflns_theta_full 27.80
_diffrn_reflns_theta_max 27.80
_diffrn_reflns_theta_min 1.81
_exptl_absorpt_coefficient_mu 0.472
_exptl_absorpt_correction_T_max 0.9543
_exptl_absorpt_correction_T_min 0.9412
_exptl_absorpt_correction_type multi-scan
_exptl_crystal_colour red
_exptl_crystal_density_diffrn 1.074
_exptl_crystal_density_method 'not measured'
_exptl_crystal_description block
_exptl_crystal_F_000 1504
_exptl_crystal_size_max 0.13
_exptl_crystal_size_mid 0.12
_exptl_crystal_size_min 0.10
_platon_squeeze_details
;
;
_refine_diff_density_max 0.388
_refine_diff_density_min -0.356
_refine_diff_density_rms 0.059
_refine_ls_extinction_method none
_refine_ls_goodness_of_fit_ref 0.992
_refine_ls_hydrogen_treatment mixed
_refine_ls_matrix_type full
_refine_ls_number_parameters 469
_refine_ls_number_reflns 10498
_refine_ls_number_restraints 0
_refine_ls_restrained_S_all 0.992
_refine_ls_R_factor_all 0.0623
_refine_ls_R_factor_gt 0.0466
_refine_ls_shift/su_max 0.004
_refine_ls_shift/su_mean 0.000
_refine_ls_structure_factor_coef Fsqd
_refine_ls_weighting_details 'calc w=1/[\s^2^(Fo^2^)+(0.0454P)^2^+0.0000P] where P=(Fo^2^+2Fc^2^)/3'
_refine_ls_weighting_scheme calc
_refine_ls_wR_factor_gt 0.1011
_refine_ls_wR_factor_ref 0.1073
_reflns_number_gt 8042
_reflns_number_total 10498
_reflns_threshold_expression >2sigma(I)
_cod_data_source_file cg500975j_si_002.cif
_cod_data_source_block 1
_cod_depositor_comments
;
The following automatic conversions were performed:

'_exptl_absorpt_correction_type' value 'Multi-scan' changed to
'multi-scan' according to
/home/saulius/struct/COD-crude-data--automatic-downloads/rss-feeds/ACS/lib/dictionaries/cif_core.dic
dictionary named 'cif_core.dic' version 2.4.2 from 2011-04-26.

Automatic conversion script
Id: cif_fix_values 2281 2013-09-26 08:29:07Z andrius 

 Adding full bibliography for 4511989--4511992.cif.
;
_cod_original_cell_volume 4498.2(13)
_cod_original_sg_symbol_H-M P2(1)/n
_cod_database_code 4511989

loop_
_symmetry_equiv_pos_as_xyz
'x, y, z'
'-x+1/2, y+1/2, -z+1/2'
'-x, -y, -z'
'x-1/2, -y-1/2, z-1/2'

loop_
_atom_site_label
_atom_site_type_symbol
_atom_site_fract_x
_atom_site_fract_y
_atom_site_fract_z
_atom_site_U_iso_or_equiv
_atom_site_adp_type
_atom_site_occupancy
_atom_site_symmetry_multiplicity
_atom_site_calc_flag
_atom_site_refinement_flags
Ni1 Ni 1.17577(3) 0.833934(7) 0.482534(14) 0.01901(8) Uani 1 1 d .
C3 C 0.9968(2) 0.88804(6) 0.36405(11) 0.0249(4) Uani 1 1 d .
H3 H 1.0884 0.8959 0.3393 0.030 Uiso 1 1 calc R
C33 C 0.4644(3) 0.93916(7) -0.48067(12) 0.0374(5) Uani 1 1 d .
H33 H 0.5374 0.9591 -0.4976 0.045 Uiso 1 1 calc R
C34 C 1.3123(2) 0.84008(6) 0.30302(12) 0.0275(4) Uani 1 1 d .
C31 C 0.3168(2) 0.90045(6) -0.40552(11) 0.0248(4) Uani 1 1 d .
H31 H 0.2680 0.8889 -0.3591 0.030 Uiso 1 1 calc R
C6 C 0.6842(2) 0.94111(6) 0.13685(12) 0.0277(4) Uani 1 1 d .
H6 H 0.6000 0.9356 0.1001 0.033 Uiso 1 1 calc R
C7 C 0.7842(2) 0.97365(6) 0.11775(11) 0.0238(4) Uani 1 1 d .
C36 C 1.4128(2) 0.81889(6) 0.16380(11) 0.0250(4) Uani 1 1 d .
H36 H 1.4036 0.8476 0.1466 0.030 Uiso 1 1 calc R
C40 C 1.3950(3) 0.76545(7) 0.26971(13) 0.0418(6) Uani 1 1 d .
H40 H 1.3705 0.7575 0.3245 0.050 Uiso 1 1 calc R
C39 C 1.4502(3) 0.73506(7) 0.21559(13) 0.0389(5) Uani 1 1 d .
H39 H 1.4664 0.7068 0.2341 0.047 Uiso 1 1 calc R
C41 C 1.5374(2) 0.71375(6) 0.07438(11) 0.0238(4) Uani 1 1 d .
C4 C 0.8286(2) 0.92479(6) 0.26194(11) 0.0260(4) Uani 1 1 d .
C5 C 0.7048(2) 0.91663(6) 0.20821(12) 0.0300(5) Uani 1 1 d .
H5 H 0.6355 0.8947 0.2202 0.036 Uiso 1 1 calc R
C35 C 1.3756(2) 0.80742(6) 0.24380(12) 0.0259(4) Uani 1 1 d .
C10 C 0.7614(2) 1.00018(6) 0.04214(11) 0.0232(4) Uani 1 1 d .
C38 C 1.4815(2) 0.74643(6) 0.13390(11) 0.0247(4) Uani 1 1 d .
C24 C 1.1318(2) 1.25446(6) -0.01651(12) 0.0294(5) Uani 1 1 d .
H24 H 1.2184 1.2368 -0.0108 0.035 Uiso 1 1 calc R
C20 C 0.8304(2) 1.18342(7) 0.02921(13) 0.0363(5) Uani 1 1 d .
H20 H 0.7881 1.2031 0.0664 0.044 Uiso 1 1 calc R
C14 C 0.7906(2) 1.06750(6) -0.02872(11) 0.0241(4) Uani 1 1 d .
C21 C 0.7820(2) 1.14166(6) 0.02806(13) 0.0337(5) Uani 1 1 d .
H21 H 0.7072 1.1327 0.0650 0.040 Uiso 1 1 calc R
C15 C 0.8048(2) 1.04278(6) 0.04263(12) 0.0263(4) Uani 1 1 d .
H15 H 0.8447 1.0551 0.0927 0.032 Uiso 1 1 calc R
C13 C 0.7289(2) 1.04975(6) -0.10241(12) 0.0269(4) Uani 1 1 d .
H13 H 0.7204 1.0665 -0.1514 0.032 Uiso 1 1 calc R
C18 C 1.0042(3) 1.16786(6) -0.07722(15) 0.0423(6) Uani 1 1 d .
H18 H 1.0818 1.1767 -0.1125 0.051 Uiso 1 1 calc R
C32 C 0.3817(2) 0.91256(6) -0.53085(12) 0.0308(5) Uani 1 1 d .
H32 H 0.3864 0.9112 -0.5897 0.037 Uiso 1 1 calc R
C19 C 0.9405(2) 1.19632(6) -0.02386(13) 0.0302(5) Uani 1 1 d .
C28 C 0.4807(2) 0.95200(6) -0.32636(12) 0.0270(4) Uani 1 1 d .
C12 C 0.6799(2) 1.00768(6) -0.10447(11) 0.0246(4) Uani 1 1 d .
C9 C 0.9270(2) 0.95749(6) 0.24506(12) 0.0309(5) Uani 1 1 d .
H9 H 1.0092 0.9635 0.2828 0.037 Uiso 1 1 calc R
C8 C 0.9060(2) 0.98150(6) 0.17327(12) 0.0294(5) Uani 1 1 d .
H8 H 0.9753 1.0035 0.1618 0.035 Uiso 1 1 calc R
C27 C 0.4430(2) 0.93743(7) -0.24923(12) 0.0348(5) Uani 1 1 d .
H27 H 0.3726 0.9149 -0.2447 0.042 Uiso 1 1 calc R
C1 C 0.8370(2) 0.86074(7) 0.44667(13) 0.0364(5) Uani 1 1 d .
H1 H 0.7963 0.8457 0.4919 0.044 Uiso 1 1 calc R
C37 C 1.4638(2) 0.78842(6) 0.10852(11) 0.0254(4) Uani 1 1 d .
H37 H 1.4865 0.7963 0.0534 0.030 Uiso 1 1 calc R
C17 C 0.9539(2) 1.12609(6) -0.07894(13) 0.0386(5) Uani 1 1 d .
H17 H 0.9967 1.1066 -0.1163 0.046 Uiso 1 1 calc R
C16 C 0.8426(2) 1.11256(6) -0.02722(11) 0.0255(4) Uani 1 1 d .
C25 C 0.6099(2) 0.98886(6) -0.18195(11) 0.0259(4) Uani 1 1 d .
C26 C 0.5081(2) 0.95568(6) -0.17796(12) 0.0327(5) Uani 1 1 d .
H26 H 0.4821 0.9451 -0.1251 0.039 Uiso 1 1 calc R
C11 C 0.6989(2) 0.98305(6) -0.03183(11) 0.0244(4) Uani 1 1 d .
H11 H 0.6687 0.9542 -0.0330 0.029 Uiso 1 1 calc R
C2 C 0.7547(2) 0.88154(7) 0.38663(14) 0.0388(5) Uani 1 1 d .
H2 H 0.6477 0.8835 0.3816 0.047 Uiso 1 1 calc R
C30 C 0.6397(3) 1.00446(8) -0.25966(13) 0.0555(8) Uani 1 1 d .
H30 H 0.7046 1.0282 -0.2643 0.067 Uiso 1 1 calc R
C29 C 0.5767(3) 0.98613(8) -0.33133(13) 0.0592(8) Uani 1 1 d .
H29 H 0.6001 0.9972 -0.3842 0.071 Uiso 1 1 calc R
C23 C 0.9891(3) 1.30905(7) -0.0248(2) 0.0640(9) Uani 1 1 d .
H23 H 0.9565 1.3377 -0.0266 0.077 Uiso 1 1 calc R
C22 C 0.8966(3) 1.27484(8) -0.0278(2) 0.0775(11) Uani 1 1 d .
H22 H 0.7893 1.2750 -0.0320 0.093 Uiso 1 1 calc R
N1 N 0.98909(17) 0.86471(5) 0.43194(9) 0.0237(3) Uani 1 1 d .
N2 N 0.85714(17) 0.89936(5) 0.33423(9) 0.0257(4) Uani 1 1 d .
N3 N 1.13694(18) 1.29610(5) -0.01855(10) 0.0282(4) Uani 1 1 d .
N4 N 0.98857(19) 1.23982(5) -0.02358(11) 0.0341(4) Uani 1 1 d .
N5 N 0.29094(17) 0.88816(5) -0.48362(9) 0.0209(3) Uani 1 1 d .
N6 N 0.42212(17) 0.93165(5) -0.40068(9) 0.0241(3) Uani 1 1 d .
O1 O 1.25121(16) 0.82429(4) 0.36594(8) 0.0323(3) Uani 1 1 d .
O2 O 1.32532(16) 0.87851(4) 0.28575(8) 0.0318(3) Uani 1 1 d .
O3 O 1.57894(15) 0.67763(4) 0.10070(8) 0.0266(3) Uani 1 1 d .
O4 O 1.54491(14) 0.72349(4) -0.00179(8) 0.0275(3) Uani 1 1 d .

loop_
_atom_site_aniso_label
_atom_site_aniso_U_11
_atom_site_aniso_U_22
_atom_site_aniso_U_33
_atom_site_aniso_U_23
_atom_site_aniso_U_13
_atom_site_aniso_U_12
Ni1 0.02457(15) 0.01633(12) 0.01612(12) 0.00056(8) 0.00083(10) -0.00090(9)
C3 0.0227(10) 0.0295(10) 0.0225(9) 0.0067(8) 0.0003(8) 0.0016(8)
C33 0.0514(14) 0.0369(12) 0.0241(10) -0.0001(9) 0.0054(10) -0.0189(10)
C34 0.0360(12) 0.0244(10) 0.0220(10) -0.0038(8) 0.0015(9) 0.0027(8)
C31 0.0307(11) 0.0212(9) 0.0225(9) -0.0006(7) 0.0006(8) -0.0060(8)
C6 0.0258(11) 0.0288(10) 0.0279(10) 0.0071(8) -0.0063(9) -0.0004(8)
C7 0.0268(11) 0.0210(9) 0.0233(9) 0.0005(7) -0.0010(8) 0.0031(8)
C36 0.0316(11) 0.0211(9) 0.0222(9) -0.0012(7) 0.0023(8) 0.0010(8)
C40 0.0713(17) 0.0286(11) 0.0268(11) 0.0010(9) 0.0188(11) 0.0047(11)
C39 0.0637(16) 0.0235(10) 0.0304(11) -0.0011(8) 0.0158(11) 0.0038(10)
C41 0.0242(10) 0.0253(10) 0.0217(9) -0.0058(7) 0.0000(8) -0.0016(8)
C4 0.0291(11) 0.0278(10) 0.0211(9) 0.0046(7) 0.0018(8) 0.0044(8)
C5 0.0270(11) 0.0296(11) 0.0332(11) 0.0085(9) -0.0011(9) -0.0049(9)
C35 0.0322(11) 0.0238(9) 0.0219(9) -0.0056(7) 0.0037(8) 0.0007(8)
C10 0.0225(10) 0.0213(9) 0.0259(10) 0.0009(7) 0.0010(8) 0.0021(8)
C38 0.0281(11) 0.0215(9) 0.0249(10) -0.0069(7) 0.0052(8) -0.0018(8)
C24 0.0309(11) 0.0196(9) 0.0377(12) -0.0001(8) 0.0025(9) -0.0023(8)
C20 0.0434(13) 0.0270(11) 0.0384(12) -0.0085(9) 0.0012(11) -0.0061(10)
C14 0.0264(11) 0.0192(9) 0.0264(10) 0.0006(7) -0.0030(8) -0.0027(8)
C21 0.0402(13) 0.0271(11) 0.0339(11) -0.0036(9) 0.0046(10) -0.0094(9)
C15 0.0321(11) 0.0238(9) 0.0229(10) 0.0014(7) -0.0036(9) -0.0010(8)
C13 0.0337(12) 0.0229(9) 0.0237(10) 0.0037(7) -0.0027(9) -0.0016(8)
C18 0.0543(15) 0.0261(11) 0.0476(14) 0.0004(10) 0.0168(12) -0.0087(10)
C32 0.0461(13) 0.0260(10) 0.0206(9) -0.0013(8) 0.0071(9) -0.0070(9)
C19 0.0313(11) 0.0196(9) 0.0391(12) 0.0004(8) -0.0071(10) -0.0059(8)
C28 0.0349(11) 0.0210(9) 0.0244(10) -0.0025(7) -0.0062(9) -0.0030(8)
C12 0.0266(11) 0.0225(9) 0.0245(9) -0.0001(7) -0.0024(8) -0.0028(8)
C9 0.0348(12) 0.0278(10) 0.0292(11) 0.0044(8) -0.0100(9) -0.0032(9)
C8 0.0342(12) 0.0243(10) 0.0291(10) 0.0055(8) -0.0061(9) -0.0051(9)
C27 0.0401(13) 0.0354(11) 0.0292(11) -0.0069(9) 0.0064(10) -0.0182(10)
C1 0.0306(12) 0.0451(13) 0.0343(12) 0.0144(10) 0.0099(10) 0.0033(10)
C37 0.0299(11) 0.0283(10) 0.0180(9) -0.0011(7) 0.0019(8) 0.0028(8)
C17 0.0514(14) 0.0245(10) 0.0407(13) -0.0049(9) 0.0125(11) -0.0052(10)
C16 0.0311(11) 0.0205(9) 0.0244(10) 0.0016(7) -0.0071(9) -0.0044(8)
C25 0.0313(11) 0.0223(9) 0.0238(9) 0.0004(8) -0.0036(8) -0.0029(8)
C26 0.0426(13) 0.0335(11) 0.0223(10) -0.0050(8) 0.0055(9) -0.0097(10)
C11 0.0289(11) 0.0185(9) 0.0257(10) 0.0008(7) -0.0018(8) -0.0029(8)
C2 0.0254(11) 0.0497(14) 0.0415(13) 0.0183(11) 0.0057(10) 0.0059(10)
C30 0.091(2) 0.0473(14) 0.0270(11) 0.0100(10) -0.0156(13) -0.0459(14)
C29 0.103(2) 0.0511(15) 0.0221(11) 0.0104(10) -0.0147(13) -0.0482(15)
C23 0.0311(13) 0.0230(11) 0.136(3) 0.0053(14) -0.0217(16) 0.0009(10)
C22 0.0305(14) 0.0258(13) 0.174(3) 0.0065(17) -0.0280(18) -0.0035(11)
N1 0.0279(9) 0.0253(8) 0.0180(8) 0.0046(6) 0.0006(7) 0.0002(7)
N2 0.0271(9) 0.0283(9) 0.0217(8) 0.0062(7) 0.0016(7) 0.0025(7)
N3 0.0277(9) 0.0208(8) 0.0358(9) -0.0032(7) -0.0005(8) -0.0004(7)
N4 0.0327(10) 0.0183(8) 0.0506(11) -0.0001(7) -0.0070(9) -0.0039(7)
N5 0.0229(8) 0.0169(7) 0.0229(8) -0.0018(6) 0.0007(7) -0.0026(6)
N6 0.0314(9) 0.0207(8) 0.0202(8) -0.0008(6) 0.0006(7) -0.0044(7)
O1 0.0486(9) 0.0269(7) 0.0223(7) -0.0020(6) 0.0127(7) 0.0043(6)
O2 0.0495(9) 0.0215(7) 0.0250(7) -0.0040(5) 0.0097(6) 0.0004(6)
O3 0.0334(8) 0.0239(7) 0.0226(7) -0.0057(5) 0.0035(6) 0.0018(6)
O4 0.0337(8) 0.0280(7) 0.0205(7) -0.0057(5) -0.0009(6) 0.0077(6)

loop_
_atom_type_symbol
_atom_type_description
_atom_type_scat_dispersion_real
_atom_type_scat_dispersion_imag
_atom_type_scat_source
C C 0.0033 0.0016 'International Tables Vol C Tables 4.2.6.8 and 6.1.1.4'
H H 0.0000 0.0000 'International Tables Vol C Tables 4.2.6.8 and 6.1.1.4'
N N 0.0061 0.0033 'International Tables Vol C Tables 4.2.6.8 and 6.1.1.4'
O O 0.0106 0.0060 'International Tables Vol C Tables 4.2.6.8 and 6.1.1.4'
Ni Ni 0.3393 1.1124 'International Tables Vol C Tables 4.2.6.8 and 6.1.1.4'

loop_
_geom_angle_atom_site_label_1
_geom_angle_atom_site_label_2
_geom_angle_atom_site_label_3
_geom_angle
_geom_angle_site_symmetry_1
_geom_angle_site_symmetry_3
O1 Ni1 N5 101.06(6) . 1_656
O1 Ni1 N1 89.57(6) . .
N5 Ni1 N1 95.44(6) 1_656 .
O1 Ni1 N3 83.50(6) . 2_745
N5 Ni1 N3 91.23(6) 1_656 2_745
N1 Ni1 N3 171.19(6) . 2_745
O1 Ni1 O3 161.07(5) . 4_576
N5 Ni1 O3 96.75(6) 1_656 4_576
N1 Ni1 O3 95.11(6) . 4_576
N3 Ni1 O3 89.79(6) 2_745 4_576
O1 Ni1 O4 100.20(5) . 4_576
N5 Ni1 O4 157.84(6) 1_656 4_576
N1 Ni1 O4 90.90(6) . 4_576
N3 Ni1 O4 85.00(6) 2_745 4_576
O3 Ni1 O4 61.47(5) 4_576 4_576
O1 Ni1 C41 130.37(6) . 4_576
N5 Ni1 C41 127.01(6) 1_656 4_576
N1 Ni1 C41 96.62(6) . 4_576
N3 Ni1 C41 83.86(6) 2_745 4_576
O3 Ni1 C41 30.86(5) 4_576 4_576
O4 Ni1 C41 30.89(5) 4_576 4_576
N1 C3 N2 111.36(17) . .
C32 C33 N6 106.85(17) . .
O2 C34 O1 127.19(18) . .
O2 C34 C35 118.53(18) . .
O1 C34 C35 114.28(16) . .
N5 C31 N6 111.14(16) . .
C5 C6 C7 121.69(18) . .
C8 C7 C6 118.05(17) . .
C8 C7 C10 120.16(17) . .
C6 C7 C10 121.77(17) . .
C35 C36 C37 120.30(17) . .
C39 C40 C35 120.5(2) . .
C40 C39 C38 119.71(19) . .
O3 C41 O4 121.10(17) . .
O3 C41 C38 120.21(16) . .
O4 C41 C38 118.67(17) . .
O3 C41 Ni1 60.42(9) . 4_675
O4 C41 Ni1 61.54(9) . 4_675
C38 C41 Ni1 169.29(13) . 4_675
C9 C4 C5 120.14(17) . .
C9 C4 N2 119.03(17) . .
C5 C4 N2 120.82(17) . .
C6 C5 C4 119.02(18) . .
C36 C35 C40 119.52(18) . .
C36 C35 C34 120.58(17) . .
C40 C35 C34 119.90(18) . .
C15 C10 C11 118.38(17) . .
C15 C10 C7 120.58(16) . .
C11 C10 C7 121.03(16) . .
C37 C38 C39 119.66(17) . .
C37 C38 C41 120.11(17) . .
C39 C38 C41 120.22(17) . .
N3 C24 N4 111.90(18) . .
C19 C20 C21 119.8(2) . .
C15 C14 C13 119.60(17) . .
C15 C14 C16 120.17(16) . .
C13 C14 C16 120.23(16) . .
C20 C21 C16 120.5(2) . .
C14 C15 C10 121.25(17) . .
C12 C13 C14 120.69(17) . .
C19 C18 C17 119.5(2) . .
C33 C32 N5 109.45(17) . .
C18 C19 C20 120.53(19) . .
C18 C19 N4 119.78(19) . .
C20 C19 N4 119.69(19) . .
C27 C28 C29 119.00(18) . .
C27 C28 N6 120.61(17) . .
C29 C28 N6 120.38(18) . .
C13 C12 C11 118.52(16) . .
C13 C12 C25 121.09(16) . .
C11 C12 C25 120.39(16) . .
C4 C9 C8 120.31(18) . .
C9 C8 C7 120.76(19) . .
C28 C27 C26 119.94(19) . .
C2 C1 N1 109.56(18) . .
C38 C37 C36 120.24(17) . .
C16 C17 C18 121.1(2) . .
C17 C16 C21 118.65(18) . .
C17 C16 C14 120.71(18) . .
C21 C16 C14 120.63(18) . .
C30 C25 C26 117.32(18) . .
C30 C25 C12 121.84(18) . .
C26 C25 C12 120.81(17) . .
C25 C26 C27 121.73(19) . .
C10 C11 C12 121.51(17) . .
C1 C2 N2 106.51(18) . .
C25 C30 C29 121.4(2) . .
C28 C29 C30 120.5(2) . .
C22 C23 N3 109.8(2) . .
C23 C22 N4 106.4(2) . .
C3 N1 C1 105.87(16) . .
C3 N1 Ni1 121.61(13) . .
C1 N1 Ni1 131.50(13) . .
C3 N2 C2 106.70(16) . .
C3 N2 C4 124.55(16) . .
C2 N2 C4 128.75(16) . .
C24 N3 C23 105.43(17) . .
C24 N3 Ni1 125.94(14) . 2_755
C23 N3 Ni1 126.17(14) . 2_755
C24 N4 C22 106.38(17) . .
C24 N4 C19 127.16(17) . .
C22 N4 C19 126.43(18) . .
C31 N5 C32 106.14(15) . .
C31 N5 Ni1 124.11(12) . 1_454
C32 N5 Ni1 128.25(12) . 1_454
C31 N6 C33 106.40(15) . .
C31 N6 C28 126.73(16) . .
C33 N6 C28 126.85(16) . .
C34 O1 Ni1 147.25(13) . .
C41 O3 Ni1 88.72(11) . 4_675
C41 O4 Ni1 87.57(11) . 4_675

loop_
_geom_bond_atom_site_label_1
_geom_bond_atom_site_label_2
_geom_bond_distance
_geom_bond_site_symmetry_2
Ni1 O1 2.0386(14) .
Ni1 N5 2.0560(15) 1_656
Ni1 N1 2.0590(15) .
Ni1 N3 2.1078(16) 2_745
Ni1 O3 2.1469(13) 4_576
Ni1 O4 2.1717(13) 4_576
Ni1 C41 2.4680(19) 4_576
C3 N1 1.322(2) .
C3 N2 1.358(2) .
C33 C32 1.360(3) .
C33 N6 1.375(2) .
C34 O2 1.251(2) .
C34 O1 1.268(2) .
C34 C35 1.525(2) .
C31 N5 1.327(2) .
C31 N6 1.357(2) .
C6 C5 1.391(2) .
C6 C7 1.398(3) .
C7 C8 1.397(3) .
C7 C10 1.485(2) .
C36 C35 1.389(3) .
C36 C37 1.397(2) .
C40 C39 1.397(3) .
C40 C35 1.398(3) .
C39 C38 1.401(3) .
C41 O3 1.266(2) .
C41 O4 1.268(2) .
C41 C38 1.505(2) .
C41 Ni1 2.4680(19) 4_675
C4 C9 1.385(3) .
C4 C5 1.395(3) .
C4 N2 1.428(2) .
C10 C15 1.399(2) .
C10 C11 1.402(2) .
C38 C37 1.394(2) .
C24 N3 1.316(2) .
C24 N4 1.351(2) .
C20 C19 1.381(3) .
C20 C21 1.387(3) .
C14 C15 1.390(2) .
C14 C13 1.404(2) .
C14 C16 1.495(2) .
C21 C16 1.400(3) .
C13 C12 1.397(2) .
C18 C19 1.378(3) .
C18 C17 1.392(3) .
C32 N5 1.365(2) .
C19 N4 1.438(2) .
C28 C27 1.377(3) .
C28 C29 1.377(3) .
C28 N6 1.438(2) .
C12 C11 1.409(2) .
C12 C25 1.495(2) .
C9 C8 1.389(3) .
C27 C26 1.389(3) .
C1 C2 1.358(3) .
C1 N1 1.382(2) .
C17 C16 1.381(3) .
C25 C30 1.379(3) .
C25 C26 1.385(3) .
C2 N2 1.382(2) .
C30 C29 1.389(3) .
C23 C22 1.356(3) .
C23 N3 1.371(3) .
C22 N4 1.373(3) .
N3 Ni1 2.1078(16) 2_755
N5 Ni1 2.0560(14) 1_454
O3 Ni1 2.1469(13) 4_675
O4 Ni1 2.1717(13) 4_675

loop_
_platon_squeeze_void_nr
_platon_squeeze_void_average_x
_platon_squeeze_void_average_y
_platon_squeeze_void_average_z
_platon_squeeze_void_volume
_platon_squeeze_void_count_electrons
_platon_squeeze_void_content
1 -0.064 0.000 0.500 743 216 ' '
2 -0.353 0.500 1.000 742 216 ' '
